data_7062515
loop_
_publ_author_name
'Wu, Dong-En'
'Guo, Qing-Hui'

_publ_section_title
;
 Evaluating the isomeric effects of donors on the structures and
 photophysical properties of donor--acceptor--\p bridge--donor
 (D1--A--\p--D2) prototype fluorophores
;
_journal_issue 28
_journal_name_full 'New Journal of Chemistry'
_journal_page_first 13409
_journal_page_last 13421
_journal_paper_doi 10.1039/D3NJ01845H
_journal_volume 47
_journal_year 2023
_chemical_formula_moiety 'C16 H12 N2 O'
_chemical_formula_sum 'C16 H12 N2 O'
_chemical_formula_weight 248.28
_space_group_crystal_system monoclinic
_space_group_IT_number 14
_space_group_name_Hall '-P 2yn'
_space_group_name_H-M_alt 'P 1 21/n 1'
_atom_sites_solution_hydrogens geom
_audit_block_doi 10.5517/ccdc.csd.cc2dy8wj
_audit_creation_method SHELXL-2018/3
_audit_update_record
;
2022-12-24 deposited with the CCDC.	2023-06-07 downloaded from the CCDC.
;
_cell_angle_alpha 90
_cell_angle_beta 103.442(17)
_cell_angle_gamma 90
_cell_formula_units_Z 4
_cell_length_a 11.021(6)
_cell_length_b 7.962(4)
_cell_length_c 15.851(8)
_cell_measurement_reflns_used 4636
_cell_measurement_temperature 296(2)
_cell_measurement_theta_max 26.88
_cell_measurement_theta_min 2.55
_cell_volume 1352.8(12)
_computing_cell_refinement 'Bruker SAINT'
_computing_data_collection 'Bruker APEX3'
_computing_data_reduction 'Bruker SAINT'
_computing_molecular_graphics 'Bruker SHELXTL'
_computing_publication_material 'Bruker SHELXTL'
_computing_structure_refinement 'SHELXL-2014 (Sheldrick 2014)'
_computing_structure_solution 'SHELXS-97 (Sheldrick 2008)'
_diffrn_ambient_temperature 296(2)
_diffrn_measured_fraction_theta_full 0.995
_diffrn_measured_fraction_theta_max 0.983
_diffrn_measurement_device_type 'Bruker D8 QUEST PHOTON 100'
_diffrn_measurement_method '\f and \w scans'
_diffrn_radiation_type MoK\a
_diffrn_radiation_wavelength 0.71073
_diffrn_reflns_av_R_equivalents 0.0388
_diffrn_reflns_av_unetI/netI 0.0397
_diffrn_reflns_Laue_measured_fraction_full 0.995
_diffrn_reflns_Laue_measured_fraction_max 0.983
_diffrn_reflns_limit_h_max 14
_diffrn_reflns_limit_h_min -13
_diffrn_reflns_limit_k_max 10
_diffrn_reflns_limit_k_min -10
_diffrn_reflns_limit_l_max 19
_diffrn_reflns_limit_l_min -20
_diffrn_reflns_number 13108
_diffrn_reflns_point_group_measured_fraction_full 0.995
_diffrn_reflns_point_group_measured_fraction_max 0.983
_diffrn_reflns_theta_full 25.242
_diffrn_reflns_theta_max 27.595
_diffrn_reflns_theta_min 2.554
_diffrn_source.source 'Ius 2.0'
_diffrn_source.type microfocus

_exptl_absorpt_coefficient_mu 0.078
_exptl_absorpt_correction_T_max 0.7456
_exptl_absorpt_correction_T_min 0.6759
_exptl_absorpt_correction_type multi-scan
_exptl_absorpt_process_details sadabs
_exptl_crystal_colour yellow
_exptl_crystal_density_diffrn 1.219
_exptl_crystal_description block
_exptl_crystal_F_000 520
_exptl_crystal_size_max 0.350
_exptl_crystal_size_mid 0.320
_exptl_crystal_size_min 0.280
_refine_diff_density_max 0.157
_refine_diff_density_min -0.208
_refine_diff_density_rms 0.042
_refine_ls_extinction_method none
_refine_ls_goodness_of_fit_ref 1.027
_refine_ls_hydrogen_treatment constr
_refine_ls_matrix_type full
_refine_ls_number_parameters 174
_refine_ls_number_reflns 3095
_refine_ls_number_restraints 0
_refine_ls_restrained_S_all 1.027
_refine_ls_R_factor_all 0.0950
_refine_ls_R_factor_gt 0.0536
_refine_ls_shift/su_max 0.000
_refine_ls_shift/su_mean 0.000
_refine_ls_structure_factor_coef Fsqd
_refine_ls_weighting_details 'w=1/[\s^2^(Fo^2^)+(0.0833P)^2^+0.1169P] where P=(Fo^2^+2Fc^2^)/3'
_refine_ls_weighting_scheme calc
_refine_ls_wR_factor_gt 0.1379
_refine_ls_wR_factor_ref 0.1586
_reflns_Friedel_coverage 0.000
_reflns_number_gt 1928
_reflns_number_total 3095
_reflns_threshold_expression 'I > 2\s(I)'
_cod_data_source_file d3nj01845h2.cif
_cod_data_source_block 2020040503_a
_cod_depositor_comments 'Adding full bibliography for 7062514--7062517.cif.'
_cod_original_cell_volume 1352.8(11)
_cod_original_sg_symbol_H-M 'P 21/n'
_cod_database_code 7062515
_shelx_shelxl_version_number 2018/3
_shelx_space_group_comment
;
The symmetry employed for this shelxl refinement is uniquely defined
by the following loop, which should always be used as a source of
symmetry information in preference to the above space-group names.
They are only intended as comments.
;
_shelx_estimated_absorpt_t_min 0.973
_shelx_estimated_absorpt_t_max 0.979

loop_
_space_group_symop_operation_xyz
'x, y, z'
'-x+1/2, y+1/2, -z+1/2'
'-x, -y, -z'
'x-1/2, -y-1/2, z-1/2'

loop_
_atom_site_label
_atom_site_type_symbol
_atom_site_fract_x
_atom_site_fract_y
_atom_site_fract_z
_atom_site_U_iso_or_equiv
_atom_site_adp_type
_atom_site_occupancy
_atom_site_site_symmetry_order
_atom_site_calc_flag
_atom_site_refinement_flags_posn
_atom_site_refinement_flags_adp
_atom_site_refinement_flags_occupancy
_atom_site_disorder_assembly
_atom_site_disorder_group
C1 C 0.27706(14) 0.44340(18) 0.71453(10) 0.0485(4) Uani 1 1 d . . . . .
C2 C 0.32825(15) 0.41323(19) 0.80374(10) 0.0525(4) Uani 1 1 d . . . . .
H2 H 0.277346 0.372558 0.838411 0.063 Uiso 1 1 calc R U . . .
C3 C 0.45088(15) 0.44301(19) 0.83930(10) 0.0525(4) Uani 1 1 d . . . . .
H3 H 0.482700 0.419573 0.897742 0.063 Uiso 1 1 calc R U . . .
C4 C 0.53156(14) 0.50878(17) 0.78975(9) 0.0464(4) Uani 1 1 d . . . . .
C5 C 0.65823(14) 0.54696(19) 0.82689(10) 0.0522(4) Uani 1 1 d . . . . .
H5 H 0.691523 0.525968 0.885414 0.063 Uiso 1 1 calc R U . . .
C6 C 0.73155(15) 0.6144(2) 0.77714(11) 0.0548(4) Uani 1 1 d . . . . .
C7 C 0.68308(16) 0.6434(2) 0.68814(11) 0.0616(5) Uani 1 1 d . . . . .
H7 H 0.734375 0.687137 0.654517 0.074 Uiso 1 1 calc R U . . .
C8 C 0.56195(15) 0.6080(2) 0.65098(10) 0.0571(4) Uani 1 1 d . . . . .
H8 H 0.531147 0.628365 0.592110 0.069 Uiso 1 1 calc R U . . .
C9 C 0.48146(14) 0.54046(18) 0.70058(10) 0.0478(4) Uani 1 1 d . . . . .
C10 C 0.35448(13) 0.50619(19) 0.66481(9) 0.0499(4) Uani 1 1 d . . . . .
H10 H 0.321833 0.526375 0.606129 0.060 Uiso 1 1 calc R U . . .
C11 C 0.14397(14) 0.41471(18) 0.67577(11) 0.0519(4) Uani 1 1 d . . . . .
C12 C 0.05019(16) 0.4748(2) 0.72431(13) 0.0718(5) Uani 1 1 d . . . . .
H12A H -0.032090 0.442865 0.693287 0.108 Uiso 1 1 calc R U . . .
H12B H 0.054790 0.594917 0.729601 0.108 Uiso 1 1 calc R U . . .
H12C H 0.067972 0.425168 0.781039 0.108 Uiso 1 1 calc R U . . .
C13 C 0.90634(18) 0.6411(3) 0.89685(14) 0.0885(7) Uani 1 1 d . . . . .
H13A H 0.857031 0.702450 0.928968 0.133 Uiso 1 1 calc R U . . .
H13B H 0.989933 0.684395 0.910176 0.133 Uiso 1 1 calc R U . . .
H13C H 0.907741 0.524486 0.912384 0.133 Uiso 1 1 calc R U . . .
C14 C 0.10606(14) 0.3389(2) 0.59748(11) 0.0551(4) Uani 1 1 d . . . . .
C15 C 0.18994(16) 0.2624(2) 0.55226(11) 0.0639(5) Uani 1 1 d . . . . .
C16 C -0.02341(18) 0.3248(2) 0.55335(12) 0.0666(5) Uani 1 1 d . . . . .
N1 N 0.25346(17) 0.1952(3) 0.51534(12) 0.0916(6) Uani 1 1 d . . . . .
N2 N -0.12566(16) 0.3152(2) 0.51605(12) 0.0909(6) Uani 1 1 d . . . . .
O1 O 0.85370(10) 0.65889(17) 0.80690(8) 0.0728(4) Uani 1 1 d . . . . .

loop_
_atom_site_aniso_label
_atom_site_aniso_U_11
_atom_site_aniso_U_22
_atom_site_aniso_U_33
_atom_site_aniso_U_23
_atom_site_aniso_U_13
_atom_site_aniso_U_12
C1 0.0526(9) 0.0380(8) 0.0576(9) -0.0020(6) 0.0183(7) 0.0007(6)
C2 0.0631(10) 0.0452(9) 0.0552(9) -0.0007(7) 0.0260(8) -0.0062(7)
C3 0.0658(11) 0.0485(9) 0.0453(8) 0.0005(7) 0.0176(7) -0.0015(7)
C4 0.0551(9) 0.0357(7) 0.0506(9) -0.0031(6) 0.0169(7) 0.0022(6)
C5 0.0557(10) 0.0480(9) 0.0528(9) -0.0024(7) 0.0122(8) 0.0028(7)
C6 0.0501(9) 0.0515(9) 0.0650(10) -0.0055(7) 0.0177(8) 0.0007(7)
C7 0.0596(11) 0.0645(11) 0.0679(11) 0.0041(8) 0.0295(9) -0.0045(8)
C8 0.0610(11) 0.0617(10) 0.0516(9) 0.0068(7) 0.0190(8) -0.0034(8)
C9 0.0538(9) 0.0391(8) 0.0537(9) 0.0001(6) 0.0187(7) 0.0012(6)
C10 0.0550(10) 0.0456(8) 0.0498(9) 0.0034(7) 0.0137(7) 0.0013(7)
C11 0.0537(10) 0.0390(8) 0.0663(10) 0.0093(7) 0.0210(8) 0.0011(7)
C12 0.0632(11) 0.0594(11) 0.1016(14) -0.0028(10) 0.0369(10) 0.0010(8)
C13 0.0605(12) 0.1126(17) 0.0855(15) -0.0063(13) 0.0025(11) -0.0129(11)
C14 0.0483(9) 0.0534(9) 0.0628(10) 0.0118(8) 0.0109(8) -0.0029(7)
C15 0.0587(11) 0.0739(12) 0.0564(10) -0.0063(9) 0.0080(9) -0.0088(9)
C16 0.0611(12) 0.0669(11) 0.0698(11) 0.0227(9) 0.0114(9) -0.0034(9)
N1 0.0792(12) 0.1199(16) 0.0762(11) -0.0295(11) 0.0191(10) -0.0073(11)
N2 0.0605(11) 0.1108(15) 0.0929(12) 0.0380(11) 0.0007(9) -0.0120(9)
O1 0.0495(7) 0.0867(10) 0.0830(9) -0.0050(7) 0.0172(6) -0.0068(6)

loop_
_atom_type_symbol
_atom_type_description
_atom_type_scat_dispersion_real
_atom_type_scat_dispersion_imag
_atom_type_scat_source
C C 0.0033 0.0016 'International Tables Vol C Tables 4.2.6.8 and 6.1.1.4'
H H 0.0000 0.0000 'International Tables Vol C Tables 4.2.6.8 and 6.1.1.4'
N N 0.0061 0.0033 'International Tables Vol C Tables 4.2.6.8 and 6.1.1.4'
O O 0.0106 0.0060 'International Tables Vol C Tables 4.2.6.8 and 6.1.1.4'

loop_
_geom_angle_atom_site_label_1
_geom_angle_atom_site_label_2
_geom_angle_atom_site_label_3
_geom_angle
_geom_angle_site_symmetry_1
_geom_angle_site_symmetry_3
_geom_angle_publ_flag
C10 C1 C2 118.37(14) . . ?
C10 C1 C11 120.38(14) . . ?
C2 C1 C11 121.21(13) . . ?
C3 C2 C1 120.77(14) . . ?
C3 C2 H2 119.6 . . ?
C1 C2 H2 119.6 . . ?
C2 C3 C4 121.77(14) . . ?
C2 C3 H3 119.1 . . ?
C4 C3 H3 119.1 . . ?
C9 C4 C5 119.65(14) . . ?
C9 C4 C3 118.05(14) . . ?
C5 C4 C3 122.28(14) . . ?
C6 C5 C4 120.24(15) . . ?
C6 C5 H5 119.9 . . ?
C4 C5 H5 119.9 . . ?
C5 C6 O1 124.86(15) . . ?
C5 C6 C7 120.45(15) . . ?
O1 C6 C7 114.69(14) . . ?
C8 C7 C6 120.46(15) . . ?
C8 C7 H7 119.8 . . ?
C6 C7 H7 119.8 . . ?
C7 C8 C9 121.06(15) . . ?
C7 C8 H8 119.5 . . ?
C9 C8 H8 119.5 . . ?
C10 C9 C4 119.18(13) . . ?
C10 C9 C8 122.69(14) . . ?
C4 C9 C8 118.12(14) . . ?
C1 C10 C9 121.83(14) . . ?
C1 C10 H10 119.1 . . ?
C9 C10 H10 119.1 . . ?
C14 C11 C1 121.12(14) . . ?
C14 C11 C12 120.54(15) . . ?
C1 C11 C12 118.32(15) . . ?
C11 C12 H12A 109.5 . . ?
C11 C12 H12B 109.5 . . ?
H12A C12 H12B 109.5 . . ?
C11 C12 H12C 109.5 . . ?
H12A C12 H12C 109.5 . . ?
H12B C12 H12C 109.5 . . ?
O1 C13 H13A 109.5 . . ?
O1 C13 H13B 109.5 . . ?
H13A C13 H13B 109.5 . . ?
O1 C13 H13C 109.5 . . ?
H13A C13 H13C 109.5 . . ?
H13B C13 H13C 109.5 . . ?
C11 C14 C15 123.40(15) . . ?
C11 C14 C16 122.61(16) . . ?
C15 C14 C16 113.97(16) . . ?
N1 C15 C14 176.9(2) . . ?
N2 C16 C14 178.02(19) . . ?
C6 O1 C13 117.52(14) . . ?

loop_
_geom_bond_atom_site_label_1
_geom_bond_atom_site_label_2
_geom_bond_distance
_geom_bond_site_symmetry_2
_geom_bond_publ_flag
C1 C10 1.383(2) . ?
C1 C2 1.416(2) . ?
C1 C11 1.470(2) . ?
C2 C3 1.359(2) . ?
C2 H2 0.9300 . ?
C3 C4 1.416(2) . ?
C3 H3 0.9300 . ?
C4 C9 1.416(2) . ?
C4 C5 1.416(2) . ?
C5 C6 1.363(2) . ?
C5 H5 0.9300 . ?
C6 O1 1.366(2) . ?
C6 C7 1.407(2) . ?
C7 C8 1.358(2) . ?
C7 H7 0.9300 . ?
C8 C9 1.421(2) . ?
C8 H8 0.9300 . ?
C9 C10 1.409(2) . ?
C10 H10 0.9300 . ?
C11 C14 1.356(2) . ?
C11 C12 1.503(2) . ?
C12 H12A 0.9600 . ?
C12 H12B 0.9600 . ?
C12 H12C 0.9600 . ?
C13 O1 1.416(2) . ?
C13 H13A 0.9600 . ?
C13 H13B 0.9600 . ?
C13 H13C 0.9600 . ?
C14 C15 1.431(3) . ?
C14 C16 1.440(2) . ?
C15 N1 1.145(2) . ?
C16 N2 1.147(2) . ?

loop_
_geom_hbond_atom_site_label_D
_geom_hbond_atom_site_label_H
_geom_hbond_atom_site_label_A
_geom_hbond_distance_DH
_geom_hbond_distance_HA
_geom_hbond_distance_DA
_geom_hbond_angle_DHA
_geom_hbond_site_symmetry_A
_geom_hbond_publ_flag
C5 H5 N1 0.93 2.67 3.505(3) 149.0 4_666 yes

loop_
_geom_torsion_atom_site_label_1
_geom_torsion_atom_site_label_2
_geom_torsion_atom_site_label_3
_geom_torsion_atom_site_label_4
_geom_torsion
_geom_torsion_site_symmetry_1
_geom_torsion_site_symmetry_2
_geom_torsion_site_symmetry_3
_geom_torsion_site_symmetry_4
_geom_torsion_publ_flag
C10 C1 C2 C3 -0.9(2) . . . . ?
C11 C1 C2 C3 -178.80(14) . . . . ?
C1 C2 C3 C4 1.6(2) . . . . ?
C2 C3 C4 C9 -1.2(2) . . . . ?
C2 C3 C4 C5 177.28(14) . . . . ?
C9 C4 C5 C6 0.2(2) . . . . ?
C3 C4 C5 C6 -178.21(14) . . . . ?
C4 C5 C6 O1 178.57(14) . . . . ?
C4 C5 C6 C7 -1.4(2) . . . . ?
C5 C6 C7 C8 1.4(3) . . . . ?
O1 C6 C7 C8 -178.52(15) . . . . ?
C6 C7 C8 C9 -0.3(3) . . . . ?
C5 C4 C9 C10 -178.32(12) . . . . ?
C3 C4 C9 C10 0.2(2) . . . . ?
C5 C4 C9 C8 0.9(2) . . . . ?
C3 C4 C9 C8 179.37(13) . . . . ?
C7 C8 C9 C10 178.32(15) . . . . ?
C7 C8 C9 C4 -0.8(2) . . . . ?
C2 C1 C10 C9 -0.1(2) . . . . ?
C11 C1 C10 C9 177.83(13) . . . . ?
C4 C9 C10 C1 0.4(2) . . . . ?
C8 C9 C10 C1 -178.75(14) . . . . ?
C10 C1 C11 C14 45.0(2) . . . . ?
C2 C1 C11 C14 -137.20(16) . . . . ?
C10 C1 C11 C12 -133.79(16) . . . . ?
C2 C1 C11 C12 44.0(2) . . . . ?
C1 C11 C14 C15 8.3(2) . . . . ?
C12 C11 C14 C15 -172.92(15) . . . . ?
C1 C11 C14 C16 -173.18(14) . . . . ?
C12 C11 C14 C16 5.6(2) . . . . ?
C5 C6 O1 C13 -3.2(3) . . . . ?
C7 C6 O1 C13 176.76(16) . . . . ?
